data_7251439
loop_
_publ_author_name
'Cao, Winnie'
'Glascott, Bianca K.'
'Izgorodina, Ekaterina I.'
'Turner, David R.'

_publ_section_title
;
 Conformational preferences of diimide-based dicarboxylate species and
 their coordination polymers
;
_journal_issue 3
_journal_name_full CrystEngComm
_journal_page_first 736
_journal_page_last 747
_journal_paper_doi 10.1039/D5CE00993F
_journal_volume 28
_journal_year 2026
_chemical_formula_moiety 'C20 H20 Ca N4 O10'
_chemical_formula_sum 'C20 H20 Ca N4 O10'
_chemical_formula_weight 516.48
_space_group_crystal_system monoclinic
_space_group_IT_number 14
_space_group_name_Hall '-P 2ybc'
_space_group_name_H-M_alt 'P 1 21/c 1'
_atom_sites_solution_hydrogens geom
_atom_sites_solution_primary iterative
_audit_creation_date 2025-07-09
_audit_creation_method
;
Olex2 1.5
(compiled 2025.05.31 svn.r86d253d1 for OlexSys, GUI svn.r7254)
;
_audit_update_record
;
2025-09-08 deposited with the CCDC.	2025-12-15 downloaded from the CCDC.
;
_cell_angle_alpha 90
_cell_angle_beta 91.03(3)
_cell_angle_gamma 90
_cell_formula_units_Z 4
_cell_length_a 13.425(3)
_cell_length_b 17.687(4)
_cell_length_c 9.6290(19)
_cell_measurement_reflns_used 30533
_cell_measurement_temperature 100(2)
_cell_measurement_theta_max 27.499
_cell_measurement_theta_min 1.517
_cell_volume 2286.0(9)
_computing_cell_refinement 'XDS (Kabsch, 1999)'
_computing_data_collection 'BluICE (McPhillips, 2002)'
_computing_data_reduction 'XDS (Kabsch, 1999)'
_computing_molecular_graphics 'Olex2 1.5 (Dolomanov et al., 2009)'
_computing_publication_material 'Olex2 1.5 (Dolomanov et al., 2009)'
_computing_structure_refinement 'SHELXL 2019/3 (Sheldrick, 2015)'
_computing_structure_solution 'SHELXT 2014/5 (Sheldrick, 2014)'
_diffrn_ambient_temperature 100.15
_diffrn_measured_fraction_theta_full 0.993
_diffrn_measured_fraction_theta_max 0.990
_diffrn_measurement_device_type 'Eiger 16M'
_diffrn_measurement_method 'phi scan'
_diffrn_radiation_type synchrotron
_diffrn_radiation_wavelength 0.71092
_diffrn_reflns_av_R_equivalents 0.1666
_diffrn_reflns_av_unetI/netI 0.1027
_diffrn_reflns_Laue_measured_fraction_full 0.993
_diffrn_reflns_Laue_measured_fraction_max 0.990
_diffrn_reflns_limit_h_max 17
_diffrn_reflns_limit_h_min -17
_diffrn_reflns_limit_k_max 22
_diffrn_reflns_limit_k_min -22
_diffrn_reflns_limit_l_max 12
_diffrn_reflns_limit_l_min -12
_diffrn_reflns_number 30533
_diffrn_reflns_point_group_measured_fraction_full 0.993
_diffrn_reflns_point_group_measured_fraction_max 0.990
_diffrn_reflns_theta_full 25.249
_diffrn_reflns_theta_max 27.499
_diffrn_reflns_theta_min 1.517
_diffrn_source 'MX2, Australian Synchrotron'
_exptl_absorpt_coefficient_mu 0.339
_exptl_absorpt_correction_type multi-scan
_exptl_absorpt_process_details 'XDS (Kabsch, 1999)'
_exptl_crystal_colour colourless
_exptl_crystal_density_diffrn 1.501
_exptl_crystal_description needle
_exptl_crystal_F_000 1072
_exptl_crystal_size_max 0.05
_exptl_crystal_size_mid 0.01
_exptl_crystal_size_min 0.01
_refine_diff_density_max 1.029
_refine_diff_density_min -0.617
_refine_diff_density_rms 0.134
_refine_ls_extinction_method none
_refine_ls_goodness_of_fit_ref 1.092
_refine_ls_hydrogen_treatment constr
_refine_ls_matrix_type full
_refine_ls_number_parameters 320
_refine_ls_number_reflns 5201
_refine_ls_number_restraints 0
_refine_ls_restrained_S_all 1.092
_refine_ls_R_factor_all 0.2235
_refine_ls_R_factor_gt 0.1531
_refine_ls_shift/su_max 0.000
_refine_ls_shift/su_mean 0.000
_refine_ls_structure_factor_coef Fsqd
_refine_ls_weighting_details 'w=1/[\s^2^(Fo^2^)+(0.2000P)^2^] where P=(Fo^2^+2Fc^2^)/3'
_refine_ls_weighting_scheme calc
_refine_ls_wR_factor_gt 0.3902
_refine_ls_wR_factor_ref 0.4302
_reflns_Friedel_coverage 0.000
_reflns_number_gt 2087
_reflns_number_total 5201
_reflns_threshold_expression 'I > 2\s(I)'
_cod_data_source_file d5ce00993f2.cif
_cod_data_source_block 3Ca
_cod_original_cell_volume 2286.0(8)
_cod_database_code 7251439
_shelx_shelxl_version_number 2019/3
_shelx_space_group_comment
;
The symmetry employed for this shelxl refinement is uniquely defined
by the following loop, which should always be used as a source of
symmetry information in preference to the above space-group names.
They are only intended as comments.
;
_shelx_estimated_absorpt_t_max 0.997
_shelx_estimated_absorpt_t_min 0.983
_olex2_refinement_description
;
1. Fixed Uiso
 At 1.2 times of:
  All C(H) groups, All C(H,H) groups
 At 1.5 times of:
  All C(H,H,H) groups
2.a Secondary CH2 refined with riding coordinates:
 C2(H2A,H2B), C13(H13A,H13B)
2.b Aromatic/amide H refined with riding coordinates:
 C7(H7), C8(H8), C15(H15), C18(H18)
2.c Idealised Me refined as rotating group:
 C16(H16A,H16B,H16C), C17(H17A,H17B,H17C), C19(H19A,H19B,H19C), C20(H20A,H20B,
 H20C)
;
_olex2_submission_special_instructions 'No special instructions were received'

loop_
_space_group_symop_operation_xyz
'x, y, z'
'-x, y+1/2, -z+1/2'
'-x, -y, -z'
'x, -y-1/2, z-1/2'

loop_
_atom_site_label
_atom_site_type_symbol
_atom_site_fract_x
_atom_site_fract_y
_atom_site_fract_z
_atom_site_U_iso_or_equiv
_atom_site_adp_type
_atom_site_occupancy
_atom_site_site_symmetry_order
_atom_site_calc_flag
_atom_site_refinement_flags_posn
_atom_site_refinement_flags_adp
_atom_site_refinement_flags_occupancy
_atom_site_disorder_assembly
_atom_site_disorder_group
Ca1 Ca 0.90954(12) 0.71697(8) 0.08234(18) 0.0833(7) Uani 1 1 d . . . . .
O1 O 0.8353(4) 0.8047(3) 0.2198(7) 0.0927(16) Uani 1 1 d . . . . .
O2 O 0.7720(4) 0.7921(3) 0.4317(7) 0.0859(15) Uani 1 1 d . . . . .
O3 O 0.5669(4) 0.6731(3) 0.3506(6) 0.0953(17) Uani 1 1 d . . . . .
O4 O 0.5665(4) 0.9312(3) 0.3727(7) 0.1092(19) Uani 1 1 d . . . . .
O5 O 0.2500(4) 0.6580(3) 0.7831(6) 0.0924(16) Uani 1 1 d . . . . .
O6 O 0.2594(4) 0.9151(3) 0.8248(6) 0.0963(17) Uani 1 1 d . . . . .
O7 O 0.0462(4) 0.7942(3) 0.7377(7) 0.0836(15) Uani 1 1 d . . . . .
O8 O -0.0128(4) 0.8092(3) 0.9517(6) 0.0816(14) Uani 1 1 d . . . . .
O9 O 0.8269(5) 0.6259(4) 0.2005(7) 0.110(2) Uani 1 1 d . . . . .
O10 O 1.0030(4) 0.6357(3) -0.0465(6) 0.0943(16) Uani 1 1 d . . . . .
N1 N 0.5813(5) 0.8025(4) 0.3321(7) 0.0889(19) Uani 1 1 d . . . . .
N2 N 0.2403(5) 0.7856(3) 0.8318(7) 0.0789(17) Uani 1 1 d . . . . .
N3 N 0.7181(5) 0.5486(3) 0.3063(8) 0.095(2) Uani 1 1 d . . . . .
N4 N 0.9591(5) 0.5424(3) -0.1955(7) 0.0864(18) Uani 1 1 d . . . . .
C1 C 0.7668(7) 0.8007(4) 0.3062(9) 0.081(2) Uani 1 1 d . . . . .
C2 C 0.6630(6) 0.8063(5) 0.2371(8) 0.083(2) Uani 1 1 d . . . . .
H2A H 0.658565 0.854583 0.185420 0.099 Uiso 1 1 calc R U . . .
H2B H 0.655683 0.764742 0.168764 0.099 Uiso 1 1 calc R U . . .
C3 C 0.5446(5) 0.7351(4) 0.3882(8) 0.0699(18) Uani 1 1 d . . . . .
C4 C 0.5423(6) 0.8668(5) 0.3996(9) 0.086(2) Uani 1 1 d . . . . .
C5 C 0.4704(6) 0.7585(4) 0.4888(8) 0.0765(19) Uani 1 1 d . . . . .
C6 C 0.4701(6) 0.8380(4) 0.4973(9) 0.085(2) Uani 1 1 d . . . . .
C7 C 0.4107(5) 0.7142(4) 0.5706(8) 0.076(2) Uani 1 1 d . . . . .
H7 H 0.411655 0.660617 0.564760 0.091 Uiso 1 1 calc R U . . .
C8 C 0.4102(5) 0.8765(4) 0.5875(8) 0.082(2) Uani 1 1 d . . . . .
H8 H 0.409577 0.930148 0.592836 0.099 Uiso 1 1 calc R U . . .
C9 C 0.3486(6) 0.7520(4) 0.6626(8) 0.083(2) Uani 1 1 d . . . . .
C10 C 0.3505(6) 0.8313(4) 0.6708(8) 0.082(2) Uani 1 1 d . . . . .
C11 C 0.2782(6) 0.7239(4) 0.7625(9) 0.085(2) Uani 1 1 d . . . . .
C12 C 0.2806(6) 0.8539(5) 0.7798(9) 0.085(2) Uani 1 1 d . . . . .
C13 C 0.1613(6) 0.7860(4) 0.9325(9) 0.089(2) Uani 1 1 d . . . . .
H13A H 0.174709 0.826862 1.000624 0.106 Uiso 1 1 calc R U . . .
H13B H 0.162567 0.737440 0.983489 0.106 Uiso 1 1 calc R U . . .
C14 C 0.0546(8) 0.7979(4) 0.8674(13) 0.096(3) Uani 1 1 d . . . . .
C15 C 0.7935(9) 0.6019(6) 0.3066(15) 0.133(4) Uani 1 1 d . . . . .
H15 H 0.819435 0.620053 0.392771 0.160 Uiso 1 1 calc R U . . .
C16 C 0.6887(13) 0.5197(7) 0.4362(14) 0.172(6) Uani 1 1 d . . . . .
H16A H 0.718496 0.469698 0.450781 0.258 Uiso 1 1 calc R U . . .
H16B H 0.615902 0.515413 0.437371 0.258 Uiso 1 1 calc R U . . .
H16C H 0.711156 0.553950 0.510326 0.258 Uiso 1 1 calc R U . . .
C17 C 0.6658(12) 0.5242(6) 0.1846(14) 0.165(6) Uani 1 1 d . . . . .
H17A H 0.674052 0.561628 0.110662 0.248 Uiso 1 1 calc R U . . .
H17B H 0.594879 0.518798 0.204864 0.248 Uiso 1 1 calc R U . . .
H17C H 0.692426 0.475414 0.154571 0.248 Uiso 1 1 calc R U . . .
C18 C 1.0132(6) 0.6025(4) -0.1589(10) 0.093(2) Uani 1 1 d . . . . .
H18 H 1.061680 0.620762 -0.221314 0.111 Uiso 1 1 calc R U . . .
C19 C 0.8792(7) 0.5139(4) -0.1110(9) 0.099(3) Uani 1 1 d . . . . .
H19A H 0.895511 0.462589 -0.079508 0.149 Uiso 1 1 calc R U . . .
H19B H 0.817122 0.512831 -0.166116 0.149 Uiso 1 1 calc R U . . .
H19C H 0.870938 0.546867 -0.030284 0.149 Uiso 1 1 calc R U . . .
C20 C 0.9709(9) 0.5086(5) -0.3301(10) 0.121(3) Uani 1 1 d . . . . .
H20A H 1.009094 0.542676 -0.389160 0.181 Uiso 1 1 calc R U . . .
H20B H 0.905209 0.499483 -0.372890 0.181 Uiso 1 1 calc R U . . .
H20C H 1.006513 0.460448 -0.319971 0.181 Uiso 1 1 calc R U . . .

loop_
_atom_site_aniso_label
_atom_site_aniso_U_11
_atom_site_aniso_U_22
_atom_site_aniso_U_33
_atom_site_aniso_U_23
_atom_site_aniso_U_13
_atom_site_aniso_U_12
Ca1 0.0769(11) 0.0707(9) 0.1025(14) -0.0140(8) 0.0107(9) 0.0060(7)
O1 0.074(3) 0.087(3) 0.118(5) -0.024(3) 0.003(3) 0.000(3)
O2 0.085(4) 0.077(3) 0.095(4) -0.002(3) -0.006(3) 0.000(2)
O3 0.079(3) 0.083(3) 0.125(5) -0.022(3) 0.007(3) 0.004(3)
O4 0.101(4) 0.083(3) 0.144(5) 0.035(4) 0.022(3) -0.002(3)
O5 0.097(4) 0.073(3) 0.108(4) 0.009(3) 0.018(3) -0.003(3)
O6 0.094(4) 0.080(3) 0.115(4) -0.028(3) 0.032(3) -0.003(3)
O7 0.078(3) 0.081(3) 0.091(4) 0.006(3) -0.016(3) -0.006(2)
O8 0.078(3) 0.067(3) 0.100(4) 0.006(3) 0.012(3) 0.005(2)
O9 0.119(5) 0.105(4) 0.106(5) 0.019(4) 0.025(4) -0.017(4)
O10 0.111(4) 0.073(3) 0.098(4) -0.025(3) 0.002(3) 0.005(3)
N1 0.080(4) 0.089(4) 0.098(5) 0.015(4) 0.002(4) 0.004(3)
N2 0.076(4) 0.083(4) 0.078(4) -0.003(3) 0.025(3) -0.002(3)
N3 0.106(5) 0.056(3) 0.123(6) 0.007(4) 0.027(4) -0.001(3)
N4 0.111(5) 0.057(3) 0.092(4) -0.012(3) 0.009(4) 0.014(3)
C1 0.106(6) 0.064(4) 0.073(5) -0.008(4) 0.015(5) -0.008(4)
C2 0.081(5) 0.090(5) 0.077(5) -0.001(4) -0.001(4) -0.001(4)
C3 0.050(3) 0.088(5) 0.073(4) -0.015(4) 0.009(3) 0.008(3)
C4 0.085(5) 0.080(5) 0.093(6) 0.008(4) 0.026(4) 0.007(4)
C5 0.073(4) 0.072(4) 0.084(5) 0.000(4) -0.007(4) 0.005(4)
C6 0.070(4) 0.076(4) 0.110(6) 0.004(4) 0.002(4) 0.001(4)
C7 0.068(4) 0.063(4) 0.097(6) -0.006(4) 0.005(4) 0.005(3)
C8 0.080(5) 0.063(4) 0.105(6) 0.003(4) 0.025(4) 0.000(3)
C9 0.086(5) 0.078(4) 0.085(5) 0.008(4) 0.021(4) -0.007(4)
C10 0.094(5) 0.069(4) 0.084(5) -0.010(4) 0.007(4) 0.007(4)
C11 0.093(6) 0.064(4) 0.097(6) -0.002(4) -0.007(5) 0.001(4)
C12 0.075(5) 0.083(5) 0.098(6) 0.001(4) 0.001(4) 0.000(4)
C13 0.089(6) 0.081(5) 0.095(6) 0.007(4) 0.003(5) -0.005(4)
C14 0.103(7) 0.059(4) 0.128(8) 0.005(5) 0.005(6) -0.002(4)
C15 0.149(10) 0.081(6) 0.169(12) -0.011(7) 0.012(9) 0.006(6)
C16 0.257(17) 0.101(8) 0.161(12) 0.009(7) 0.072(11) 0.020(9)
C17 0.229(15) 0.105(7) 0.160(11) -0.046(8) -0.058(11) 0.032(8)
C18 0.095(6) 0.068(4) 0.115(7) -0.010(5) 0.005(5) 0.003(4)
C19 0.131(7) 0.066(4) 0.101(6) 0.011(4) 0.022(5) -0.015(4)
C20 0.154(9) 0.095(6) 0.114(8) -0.033(6) 0.020(6) 0.005(6)

loop_
_atom_type_symbol
_atom_type_description
_atom_type_scat_dispersion_real
_atom_type_scat_dispersion_imag
_atom_type_scat_source
C C 0.0035 0.0016 'International Tables Vol C Tables 4.2.6.8 and 6.1.1.4'
H H 0.0000 0.0000 'International Tables Vol C Tables 4.2.6.8 and 6.1.1.4'
Ca Ca 0.2333 0.3165 'International Tables Vol C Tables 4.2.6.8 and 6.1.1.4'
N N 0.0065 0.0032 'International Tables Vol C Tables 4.2.6.8 and 6.1.1.4'
O O 0.0116 0.0061 'International Tables Vol C Tables 4.2.6.8 and 6.1.1.4'

loop_
_geom_angle_atom_site_label_1
_geom_angle_atom_site_label_2
_geom_angle_atom_site_label_3
_geom_angle
_geom_angle_site_symmetry_1
_geom_angle_site_symmetry_3
_geom_angle_publ_flag
O1 Ca1 O2 93.4(2) . 4_575 ?
O1 Ca1 O7 91.8(2) . 4_675 ?
O1 Ca1 O8 92.4(2) . 1_654 ?
O1 Ca1 O10 172.65(19) . . ?
O1 Ca1 C14 110.4(2) . 1_654 ?
O2 Ca1 O7 171.17(19) 4_575 4_675 ?
O2 Ca1 C14 96.5(3) 4_575 1_654 ?
O7 Ca1 C14 88.4(2) 4_675 1_654 ?
O8 Ca1 O2 94.0(2) 1_654 4_575 ?
O8 Ca1 O7 92.9(2) 1_654 4_675 ?
O8 Ca1 C14 18.39(18) 1_654 1_654 ?
O9 Ca1 O1 88.3(2) . . ?
O9 Ca1 O2 82.8(2) . 4_575 ?
O9 Ca1 O7 90.3(2) . 4_675 ?
O9 Ca1 O8 176.7(2) . 1_654 ?
O9 Ca1 O10 95.9(2) . . ?
O9 Ca1 C14 161.4(2) . 1_654 ?
O10 Ca1 O2 93.1(2) . 4_575 ?
O10 Ca1 O7 82.1(2) . 4_675 ?
O10 Ca1 O8 83.8(2) . 1_654 ?
O10 Ca1 C14 65.5(2) . 1_654 ?
C1 O1 Ca1 132.9(5) . . ?
C1 O2 Ca1 131.0(6) . 4_576 ?
C14 O7 Ca1 133.8(6) . 4_476 ?
C14 O8 Ca1 125.6(5) . 1_456 ?
C15 O9 Ca1 150.4(8) . . ?
C18 O10 Ca1 147.2(5) . . ?
C3 N1 C2 124.1(7) . . ?
C3 N1 C4 111.8(7) . . ?
C4 N1 C2 123.1(6) . . ?
C11 N2 C12 110.9(7) . . ?
C11 N2 C13 127.5(6) . . ?
C12 N2 C13 121.3(6) . . ?
C15 N3 C16 117.5(11) . . ?
C15 N3 C17 124.0(10) . . ?
C16 N3 C17 118.5(10) . . ?
C18 N4 C19 122.4(7) . . ?
C18 N4 C20 120.2(8) . . ?
C20 N4 C19 117.1(7) . . ?
O1 C1 C2 112.3(7) . . ?
O2 C1 O1 129.4(9) . . ?
O2 C1 C2 118.3(8) . . ?
N1 C2 C1 114.6(6) . . ?
N1 C2 H2A 108.6 . . ?
N1 C2 H2B 108.6 . . ?
C1 C2 H2A 108.6 . . ?
C1 C2 H2B 108.6 . . ?
H2A C2 H2B 107.6 . . ?
O3 C3 N1 124.8(7) . . ?
O3 C3 C5 129.7(7) . . ?
N1 C3 C5 105.3(6) . . ?
O4 C4 N1 123.6(7) . . ?
O4 C4 C6 130.6(8) . . ?
N1 C4 C6 105.8(7) . . ?
C6 C5 C3 108.9(7) . . ?
C7 C5 C3 128.9(7) . . ?
C7 C5 C6 122.1(7) . . ?
C5 C6 C4 108.0(7) . . ?
C8 C6 C4 129.7(7) . . ?
C8 C6 C5 122.2(7) . . ?
C5 C7 H7 121.6 . . ?
C5 C7 C9 116.8(7) . . ?
C9 C7 H7 121.6 . . ?
C6 C8 H8 122.3 . . ?
C6 C8 C10 115.4(7) . . ?
C10 C8 H8 122.3 . . ?
C7 C9 C10 120.2(7) . . ?
C7 C9 C11 131.4(7) . . ?
C10 C9 C11 108.5(7) . . ?
C8 C10 C9 123.3(7) . . ?
C8 C10 C12 129.3(7) . . ?
C9 C10 C12 107.4(7) . . ?
O5 C11 N2 123.2(8) . . ?
O5 C11 C9 129.2(8) . . ?
N2 C11 C9 107.5(6) . . ?
O6 C12 N2 123.1(8) . . ?
O6 C12 C10 131.1(8) . . ?
N2 C12 C10 105.7(7) . . ?
N2 C13 H13A 108.7 . . ?
N2 C13 H13B 108.7 . . ?
N2 C13 C14 114.0(8) . . ?
H13A C13 H13B 107.6 . . ?
C14 C13 H13A 108.7 . . ?
C14 C13 H13B 108.7 . . ?
O7 C14 Ca1 125.1(6) . 1_456 ?
O7 C14 C13 117.2(9) . . ?
O8 C14 Ca1 36.1(4) . 1_456 ?
O8 C14 O7 127.3(9) . . ?
O8 C14 C13 115.5(10) . . ?
C13 C14 Ca1 104.1(6) . 1_456 ?
O9 C15 N3 121.6(12) . . ?
O9 C15 H15 119.2 . . ?
N3 C15 H15 119.2 . . ?
N3 C16 H16A 109.5 . . ?
N3 C16 H16B 109.5 . . ?
N3 C16 H16C 109.5 . . ?
H16A C16 H16B 109.5 . . ?
H16A C16 H16C 109.5 . . ?
H16B C16 H16C 109.5 . . ?
N3 C17 H17A 109.5 . . ?
N3 C17 H17B 109.5 . . ?
N3 C17 H17C 109.5 . . ?
H17A C17 H17B 109.5 . . ?
H17A C17 H17C 109.5 . . ?
H17B C17 H17C 109.5 . . ?
O10 C18 N4 122.7(9) . . ?
O10 C18 H18 118.7 . . ?
N4 C18 H18 118.7 . . ?
N4 C19 H19A 109.5 . . ?
N4 C19 H19B 109.5 . . ?
N4 C19 H19C 109.5 . . ?
H19A C19 H19B 109.5 . . ?
H19A C19 H19C 109.5 . . ?
H19B C19 H19C 109.5 . . ?
N4 C20 H20A 109.5 . . ?
N4 C20 H20B 109.5 . . ?
N4 C20 H20C 109.5 . . ?
H20A C20 H20B 109.5 . . ?
H20A C20 H20C 109.5 . . ?
H20B C20 H20C 109.5 . . ?

loop_
_geom_bond_atom_site_label_1
_geom_bond_atom_site_label_2
_geom_bond_distance
_geom_bond_site_symmetry_2
_geom_bond_publ_flag
Ca1 O1 2.281(6) . ?
Ca1 O2 2.333(6) 4_575 ?
Ca1 O7 2.355(5) 4_675 ?
Ca1 O8 2.319(5) 1_654 ?
Ca1 O9 2.273(7) . ?
Ca1 O10 2.288(6) . ?
Ca1 C14 3.205(11) 1_654 ?
O1 C1 1.253(10) . ?
O2 C1 1.218(9) . ?
O3 C3 1.194(8) . ?
O4 C4 1.213(9) . ?
O5 C11 1.244(9) . ?
O6 C12 1.201(9) . ?
O7 C14 1.253(12) . ?
O8 C14 1.242(11) . ?
O9 C15 1.200(13) . ?
O10 C18 1.240(10) . ?
N1 C2 1.442(10) . ?
N1 C3 1.403(10) . ?
N1 C4 1.416(10) . ?
N2 C11 1.380(10) . ?
N2 C12 1.419(10) . ?
N2 C13 1.449(10) . ?
N3 C15 1.383(13) . ?
N3 C16 1.414(13) . ?
N3 C17 1.422(12) . ?
N4 C18 1.332(10) . ?
N4 C19 1.449(10) . ?
N4 C20 1.439(11) . ?
C1 C2 1.536(12) . ?
C2 H2A 0.9900 . ?
C2 H2B 0.9900 . ?
C3 C5 1.461(10) . ?
C4 C6 1.455(11) . ?
C5 C6 1.409(10) . ?
C5 C7 1.378(11) . ?
C6 C8 1.375(11) . ?
C7 H7 0.9500 . ?
C7 C9 1.398(10) . ?
C8 H8 0.9500 . ?
C8 C10 1.396(10) . ?
C9 C10 1.405(11) . ?
C9 C11 1.448(11) . ?
C10 C12 1.476(11) . ?
C13 H13A 0.9900 . ?
C13 H13B 0.9900 . ?
C13 C14 1.568(14) . ?
C15 H15 0.9500 . ?
C16 H16A 0.9800 . ?
C16 H16B 0.9800 . ?
C16 H16C 0.9800 . ?
C17 H17A 0.9800 . ?
C17 H17B 0.9800 . ?
C17 H17C 0.9800 . ?
C18 H18 0.9500 . ?
C19 H19A 0.9800 . ?
C19 H19B 0.9800 . ?
C19 H19C 0.9800 . ?
C20 H20A 0.9800 . ?
C20 H20B 0.9800 . ?
C20 H20C 0.9800 . ?

loop_
_geom_torsion_atom_site_label_1
_geom_torsion_atom_site_label_2
_geom_torsion_atom_site_label_3
_geom_torsion_atom_site_label_4
_geom_torsion
_geom_torsion_site_symmetry_1
_geom_torsion_site_symmetry_2
_geom_torsion_site_symmetry_3
_geom_torsion_site_symmetry_4
_geom_torsion_publ_flag
Ca1 O1 C1 O2 94.1(9) . . . . ?
Ca1 O1 C1 C2 -84.6(8) . . . . ?
Ca1 O2 C1 O1 2.7(12) 4_576 . . . ?
Ca1 O2 C1 C2 -178.7(4) 4_576 . . . ?
Ca1 O7 C14 Ca1 31.9(9) 4_476 . . 1_456 ?
Ca1 O7 C14 O8 -13.2(12) 4_476 . . . ?
Ca1 O7 C14 C13 166.0(4) 4_476 . . . ?
Ca1 O8 C14 O7 100.5(8) 1_456 . . . ?
Ca1 O8 C14 C13 -78.6(8) 1_456 . . . ?
Ca1 O9 C15 N3 158.2(9) . . . . ?
Ca1 O10 C18 N4 -76.0(13) . . . . ?
O1 C1 C2 N1 -179.6(6) . . . . ?
O2 C1 C2 N1 1.5(10) . . . . ?
O3 C3 C5 C6 -179.3(8) . . . . ?
O3 C3 C5 C7 3.4(14) . . . . ?
O4 C4 C6 C5 -179.9(9) . . . . ?
O4 C4 C6 C8 -1.0(17) . . . . ?
N1 C3 C5 C6 -4.2(8) . . . . ?
N1 C3 C5 C7 178.5(7) . . . . ?
N1 C4 C6 C5 1.9(9) . . . . ?
N1 C4 C6 C8 -179.2(8) . . . . ?
N2 C13 C14 Ca1 153.2(5) . . . 1_456 ?
N2 C13 C14 O7 10.5(9) . . . . ?
N2 C13 C14 O8 -170.3(6) . . . . ?
C2 N1 C3 O3 -10.5(12) . . . . ?
C2 N1 C3 C5 174.1(7) . . . . ?
C2 N1 C4 O4 8.3(13) . . . . ?
C2 N1 C4 C6 -173.4(7) . . . . ?
C3 N1 C2 C1 -79.9(9) . . . . ?
C3 N1 C4 O4 176.9(8) . . . . ?
C3 N1 C4 C6 -4.7(9) . . . . ?
C3 C5 C6 C4 1.4(9) . . . . ?
C3 C5 C6 C8 -177.6(7) . . . . ?
C3 C5 C7 C9 177.5(7) . . . . ?
C4 N1 C2 C1 87.4(9) . . . . ?
C4 N1 C3 O3 -179.1(7) . . . . ?
C4 N1 C3 C5 5.5(8) . . . . ?
C4 C6 C8 C10 -178.3(9) . . . . ?
C5 C6 C8 C10 0.5(11) . . . . ?
C5 C7 C9 C10 -1.4(11) . . . . ?
C5 C7 C9 C11 -179.4(8) . . . . ?
C6 C5 C7 C9 0.5(10) . . . . ?
C6 C8 C10 C9 -1.5(11) . . . . ?
C6 C8 C10 C12 178.2(8) . . . . ?
C7 C5 C6 C4 179.0(7) . . . . ?
C7 C5 C6 C8 0.0(12) . . . . ?
C7 C9 C10 C8 2.0(12) . . . . ?
C7 C9 C10 C12 -177.8(7) . . . . ?
C7 C9 C11 O5 -6.4(15) . . . . ?
C7 C9 C11 N2 176.9(8) . . . . ?
C8 C10 C12 O6 -1.5(15) . . . . ?
C8 C10 C12 N2 -179.6(8) . . . . ?
C9 C10 C12 O6 178.2(8) . . . . ?
C9 C10 C12 N2 0.2(9) . . . . ?
C10 C9 C11 O5 175.4(8) . . . . ?
C10 C9 C11 N2 -1.3(9) . . . . ?
C11 N2 C12 O6 -179.3(8) . . . . ?
C11 N2 C12 C10 -1.0(9) . . . . ?
C11 N2 C13 C14 -90.5(9) . . . . ?
C11 C9 C10 C8 -179.5(7) . . . . ?
C11 C9 C10 C12 0.7(9) . . . . ?
C12 N2 C11 O5 -175.5(7) . . . . ?
C12 N2 C11 C9 1.5(9) . . . . ?
C12 N2 C13 C14 81.5(9) . . . . ?
C13 N2 C11 O5 -2.8(13) . . . . ?
C13 N2 C11 C9 174.2(7) . . . . ?
C13 N2 C12 O6 7.5(12) . . . . ?
C13 N2 C12 C10 -174.3(7) . . . . ?
C16 N3 C15 O9 175.4(10) . . . . ?
C17 N3 C15 O9 -7.7(15) . . . . ?
C19 N4 C18 O10 4.2(12) . . . . ?
C20 N4 C18 O10 177.0(8) . . . . ?
